data_4129117
loop_
_publ_author_name
'Pei, Xiaokun'
'B\"urgi, Hans-Beat'
'Kapustin, Eugene A.'
'Liu, Yuzhong'
'Yaghi, Omar M.'

_publ_section_title
;
 Coordinative Alignment in the Pores of MOFs for the Structural
 Determination of N-, S-, and P-Containing Organic Compounds Including
 Complex Chiral Molecules.
;
_journal_issue 47
_journal_name_full 'Journal of the American Chemical Society'
_journal_page_first 18862
_journal_page_last 18869
_journal_paper_doi 10.1021/jacs.9b10501
_journal_volume 141
_journal_year 2019
_chemical_absolute_configuration ad
_chemical_formula_moiety 'C27.45 H18.55 Al2 O10.55 P0.55, 0.48(O)'
_chemical_formula_sum 'C27.45 H18.55 Al2 O11.03 P0.55'
_chemical_formula_weight 595.89
_space_group_crystal_system tetragonal
_space_group_IT_number 94
_space_group_name_Hall 'P 4n 2n'
_space_group_name_H-M_alt 'P 42 21 2'
_atom_sites_solution_hydrogens geom
_atom_sites_solution_primary direct
_atom_sites_solution_secondary difmap
_audit_creation_date 2019-06-09
_audit_creation_method
;
Olex2 1.2
(compiled 2018.05.29 svn.r3508 for OlexSys, GUI svn.r5506)
;
_cell_angle_alpha 90
_cell_angle_beta 90
_cell_angle_gamma 90
_cell_formula_units_Z 8
_cell_length_a 18.1702(6)
_cell_length_b 18.1702(6)
_cell_length_c 37.8430(14)
_cell_measurement_reflns_used 9198
_cell_measurement_temperature 100
_cell_measurement_theta_max 25.97
_cell_measurement_theta_min 2.30
_cell_volume 12494.1(7)
_computing_cell_refinement 'SAINT V8.38A Bruker-AXS, Madison WI'
_computing_data_collection 'Bruker APEX3 Bruker-AXS, Madison WI'
_computing_data_reduction 'SAINT V8.38A Bruker-AXS, Madison WI'
_computing_molecular_graphics 'Olex2 (Dolomanov et al., 2009)'
_computing_publication_material 'Olex2 (Dolomanov et al., 2009)'
_computing_structure_refinement 'SHELXL-2018/3 (Sheldrick, 2018)'
_computing_structure_solution 'SHELXT 2014/5 (Sheldrick, 2014)'
_diffrn_ambient_temperature 100
_diffrn_detector_area_resol_mean 7.39
_diffrn_measured_fraction_theta_full 0.995
_diffrn_measured_fraction_theta_max 0.995
_diffrn_measurement_device_type 'Bruker D8 with PHOTON-II Detector'
_diffrn_measurement_method '\f and \w shutterless scans'
_diffrn_radiation_monochromator 'silicon 111'
_diffrn_radiation_type synchrotron
_diffrn_radiation_wavelength 0.7288
_diffrn_reflns_av_R_equivalents 0.0590
_diffrn_reflns_av_unetI/netI 0.0195
_diffrn_reflns_Laue_measured_fraction_full 0.995
_diffrn_reflns_Laue_measured_fraction_max 0.995
_diffrn_reflns_limit_h_max 21
_diffrn_reflns_limit_h_min -21
_diffrn_reflns_limit_k_max 21
_diffrn_reflns_limit_k_min -21
_diffrn_reflns_limit_l_max 45
_diffrn_reflns_limit_l_min -45
_diffrn_reflns_number 245782
_diffrn_reflns_point_group_measured_fraction_full 0.997
_diffrn_reflns_point_group_measured_fraction_max 0.996
_diffrn_reflns_theta_full 25.930
_diffrn_reflns_theta_max 26.108
_diffrn_reflns_theta_min 2.320
_diffrn_source
;
Advanced Light Source, station 12.2.1
;
_diffrn_standards_number 0
_exptl_absorpt_coefficient_mu 0.093
_exptl_absorpt_correction_T_max 0.7453
_exptl_absorpt_correction_T_min 0.6540
_exptl_absorpt_correction_type multi-scan
_exptl_absorpt_process_details
'SADABS-2016/2 (Bruker,2016/2) was used for absorption correction. wR2(int) was 0.1246 before and 0.0595 after correction. The Ratio of minimum to maximum transmission is 0.8775. The \l/2 correction factor is Not present.'
_exptl_crystal_colour 'clear colourless'
_exptl_crystal_density_diffrn 0.634
_exptl_crystal_description block
_exptl_crystal_F_000 2446
_exptl_crystal_size_max 0.071
_exptl_crystal_size_mid 0.058
_exptl_crystal_size_min 0.052
_refine_diff_density_max 0.374
_refine_diff_density_min -0.252
_refine_diff_density_rms 0.034
_refine_ls_abs_structure_details
;
 Flack x determined using 4204 quotients [(I+)-(I-)]/[(I+)+(I-)]
 (Parsons, Flack and Wagner, Acta Cryst. B69 (2013) 249-259).
;
_refine_ls_abs_structure_Flack 0.08(2)
_refine_ls_extinction_method none
_refine_ls_goodness_of_fit_ref 0.991
_refine_ls_hydrogen_treatment constr
_refine_ls_matrix_type full
_refine_ls_number_parameters 402
_refine_ls_number_reflns 11482
_refine_ls_number_restraints 32
_refine_ls_restrained_S_all 0.993
_refine_ls_R_factor_all 0.0367
_refine_ls_R_factor_gt 0.0330
_refine_ls_shift/su_max 0.002
_refine_ls_shift/su_mean 0.000
_refine_ls_structure_factor_coef Fsqd
_refine_ls_weighting_details 'w=1/[\s^2^(Fo^2^)+(0.0689P)^2^] where P=(Fo^2^+2Fc^2^)/3'
_refine_ls_weighting_scheme calc
_refine_ls_wR_factor_gt 0.0871
_refine_ls_wR_factor_ref 0.0890
_reflns_Friedel_coverage 0.773
_reflns_Friedel_fraction_full 0.999
_reflns_Friedel_fraction_max 0.998
_reflns_number_gt 10317
_reflns_number_total 11482
_reflns_threshold_expression 'I > 2\s(I)'
_cod_data_source_file ja9b10501_si_010.cif
_cod_data_source_block delta-MOF-520-23
_cod_depositor_comments
;
The following automatic conversions were performed:

data item '_atom_sites_solution_secondary' value 'diffmap' was
changed to 'difmap'.

Automatic conversion script
Id: cif_fix_values 6909 2019-04-08 15:41:33Z antanas 

 Adding full bibliography for 4129110--4129131.cif.
;
_cod_original_cell_volume 12494.1(9)
_cod_database_code 4129117
_shelx_shelxl_version_number 2018/3
_shelx_space_group_comment
;
The symmetry employed for this shelxl refinement is uniquely defined
by the following loop, which should always be used as a source of
symmetry information in preference to the above space-group names.
They are only intended as comments.
;
_shelx_estimated_absorpt_t_max 0.995
_shelx_estimated_absorpt_t_min 0.993
_olex2_refinement_description
;
1. Fixed Uiso
 At 1.2 times of:
  All C(H) groups, H7 of O7, H8 of O8, All P(H) groups
 At 1.5 times of:
  H1GC of O1GA, H1GD of O1GB
2. Restrained distances
 O10-C28 = O9-C28
 1.27 with sigma of 0.02
 P1GB-O10 \\sim P1GA-O10 \\sim P1GB-O9 \\sim P1GA-O9
 with sigma of 0.02
3. Uiso/Uaniso restraints and constraints
Uanis(C28) \\sim Ueq, Uanis(O1GB) \\sim Ueq, Uanis(O1GA) \\sim Ueq: with sigma
of 0.002 and sigma for terminal atoms of 0.004
4. Rigid body (RIGU) restrains
 P1GB, C28, P1GA, O1GB, O1GA
 with sigma for 1-2 distances of 0.004 and sigma for 1-3 distances of 0.004
5. Others
 Fixed Sof: C28(0.45016) H28(0.45016) O1S(0.48335) P1GB(0.23339) H1GB(0.23339)
 P1GA(0.31632) H1GA(0.31632) O1GA(0.31632) H1GC(0.31632) O1GB(0.23339)
 H1GD(0.23339)
6.a Ternary CH refined with riding coordinates:
 P1GB(H1GB), P1GA(H1GA)
6.b Aromatic/amide H refined with riding coordinates:
 O8(H8), O7(H7), C16(H16), C19(H19), C15(H15), C20(H20), C7(H7A), C3(H3),
 C26(H26), C11(H11), C6(H6), C27(H27), C9(H9), C4(H4), C23(H23), C22(H22),
 C13(H13), C28(H28)
6.c Tetrahedral OH refined with riding coordinates:
 O1GA(H1GC), O1GB(H1GD)
;
_olex2_submission_special_instructions 'No special instructions were received'

loop_
_space_group_symop_operation_xyz
'x, y, z'
'-y+1/2, x+1/2, z+1/2'
'-x, -y, z'
'y+1/2, -x+1/2, z+1/2'
'x+1/2, -y+1/2, -z+1/2'
'-x+1/2, y+1/2, -z+1/2'
'y, x, -z'
'-y, -x, -z'

loop_
_atom_site_label
_atom_site_type_symbol
_atom_site_fract_x
_atom_site_fract_y
_atom_site_fract_z
_atom_site_U_iso_or_equiv
_atom_site_adp_type
_atom_site_occupancy
_atom_site_site_symmetry_order
_atom_site_calc_flag
_atom_site_refinement_flags_posn
_atom_site_refinement_flags_adp
_atom_site_refinement_flags_occupancy
_atom_site_disorder_assembly
_atom_site_disorder_group
Al2 Al -0.64110(3) -0.41122(3) -0.07793(2) 0.04078(13) Uani 1 1 d . . . . .
Al3 Al -0.500000 -0.500000 -0.11209(2) 0.04238(17) Uani 1 2 d S T P . .
Al1 Al -0.66817(3) -0.33183(3) 0.000000 0.04443(17) Uani 1 2 d S T P A .
O8 O -0.57062(6) -0.48275(6) -0.07822(3) 0.0391(3) Uani 1 1 d . . . . .
H8 H -0.570341 -0.515045 -0.058480 0.047 Uiso 1 1 calc R . . . .
O1 O -0.67386(7) -0.44062(7) -0.12353(3) 0.0485(3) Uani 1 1 d . . . . .
O7 O -0.61063(7) -0.37354(6) -0.03505(3) 0.0421(3) Uani 1 1 d . . . . .
H7 H -0.559292 -0.375827 -0.030415 0.051 Uiso 1 1 calc R . . . .
C1 C -0.63670(12) -0.46198(10) -0.14971(4) 0.0507(4) Uani 1 1 d . . . . .
O2 O -0.56930(8) -0.48245(8) -0.14919(3) 0.0537(3) Uani 1 1 d . . . . .
C17 C -0.78257(11) -0.71024(11) -0.40981(4) 0.0503(4) Uani 1 1 d . . . . .
C16 C -0.78246(12) -0.72060(11) -0.37372(4) 0.0521(5) Uani 1 1 d . . . . .
H16 H -0.777609 -0.768814 -0.364291 0.063 Uiso 1 1 calc R . . . .
C19 C -0.79044(13) -0.63968(11) -0.42337(5) 0.0603(5) Uani 1 1 d . . . . .
H19 H -0.791898 -0.632297 -0.448215 0.072 Uiso 1 1 calc R . . . .
C15 C -0.78946(13) -0.66051(12) -0.35098(5) 0.0619(5) Uani 1 1 d . . . . .
H15 H -0.788484 -0.668039 -0.326138 0.074 Uiso 1 1 calc R . . . .
C24 C -0.97889(11) -0.22257(10) -0.36942(4) 0.0516(5) Uani 1 1 d . . . . .
C18 C -0.78583(10) -0.77475(11) -0.43362(4) 0.0471(4) Uani 1 1 d . . . . .
C20 C -0.79610(16) -0.58086(12) -0.40106(5) 0.0704(7) Uani 1 1 d . . . . .
H20 H -0.798996 -0.532503 -0.410504 0.084 Uiso 1 1 calc R . . . .
C25 C -1.01313(10) -0.15683(9) -0.38522(4) 0.0426(4) Uani 1 1 d . . . . .
C14 C -0.79767(13) -0.59130(11) -0.36407(5) 0.0573(5) Uani 1 1 d . . . . .
C10 C -0.80906(15) -0.52830(12) -0.34028(5) 0.0698(7) Uani 1 1 d . . . . .
C7 C -0.74334(13) -0.43110(12) -0.18851(5) 0.0618(5) Uani 1 1 d . . . . .
H7A H -0.766699 -0.408673 -0.168799 0.074 Uiso 1 1 calc R . . . .
C3 C -0.64100(14) -0.49705(14) -0.21307(5) 0.0673(6) Uani 1 1 d . . . . .
H3 H -0.593162 -0.517639 -0.210850 0.081 Uiso 1 1 calc R . . . .
C5 C -0.74589(14) -0.46487(11) -0.24954(5) 0.0634(6) Uani 1 1 d . . . . .
C26 C -0.91461(12) -0.21377(11) -0.34964(5) 0.0595(5) Uani 1 1 d . . . . .
H26 H -0.894530 -0.165990 -0.346327 0.071 Uiso 1 1 calc R . . . .
C12 C -0.86294(15) -0.41003(12) -0.32790(5) 0.0692(6) Uani 1 1 d . . . . .
C11 C -0.85332(14) -0.46764(12) -0.35009(5) 0.0679(6) Uani 1 1 d . . . . .
H11 H -0.876613 -0.467316 -0.372561 0.081 Uiso 1 1 calc R . . . .
C6 C -0.77775(13) -0.43063(12) -0.22134(5) 0.0639(6) Uani 1 1 d . . . . .
H6 H -0.823675 -0.406328 -0.224135 0.077 Uiso 1 1 calc R . . . .
C2 C -0.67420(13) -0.46461(10) -0.18436(5) 0.0560(5) Uani 1 1 d . . . . .
C27 C -0.87960(14) -0.27476(11) -0.33468(6) 0.0686(6) Uani 1 1 d . . . . .
H27 H -0.837543 -0.268027 -0.320123 0.082 Uiso 1 1 calc R . . . .
C9 C -0.77435(14) -0.52586(11) -0.30751(5) 0.0665(6) Uani 1 1 d . . . . .
H9 H -0.743840 -0.565704 -0.300466 0.080 Uiso 1 1 calc R . . . .
C21 C -0.90624(13) -0.34542(11) -0.34107(5) 0.0620(6) Uani 1 1 d . . . . .
C4 C -0.67732(15) -0.49968(14) -0.24521(5) 0.0728(7) Uani 1 1 d . . . . .
H4 H -0.655748 -0.525218 -0.264505 0.087 Uiso 1 1 calc R . . . .
C23 C -1.00743(13) -0.29265(11) -0.37349(5) 0.0596(5) Uani 1 1 d . . . . .
H23 H -1.052937 -0.299565 -0.385400 0.071 Uiso 1 1 calc R . . . .
C8 C -0.78358(15) -0.46534(12) -0.28455(5) 0.0713(7) Uani 1 1 d . . . . .
C22 C -0.96950(14) -0.35275(11) -0.36018(5) 0.0636(6) Uani 1 1 d . . . . .
H22 H -0.988208 -0.400727 -0.364508 0.076 Uiso 1 1 calc R . . . .
C13 C -0.82849(14) -0.40744(12) -0.29542(5) 0.0683(6) Uani 1 1 d . . . . .
H13 H -0.835405 -0.366073 -0.280434 0.082 Uiso 1 1 calc R . . . .
O5 O -1.07587(7) -0.16074(6) -0.39781(3) 0.0439(3) Uani 1 1 d . . . . .
O3 O -0.78681(7) -0.83764(7) -0.41908(3) 0.0455(3) Uani 1 1 d . . . . .
O6 O -0.97365(7) -0.09874(7) -0.38453(3) 0.0522(3) Uani 1 1 d . . . . .
O10 O -0.71044(7) -0.47540(7) -0.05758(3) 0.0529(3) Uani 1 1 d D . . . .
O4 O -0.78991(7) -0.76395(7) -0.46663(3) 0.0508(3) Uani 1 1 d . . . . .
O9 O -0.74456(7) -0.40138(8) -0.00825(3) 0.0546(3) Uani 1 1 d D . . . .
C28 C -0.7510(8) -0.4575(7) -0.0305(4) 0.045(3) Uani 0.4502 1 d D U . A 1
H28 H -0.791226 -0.489544 -0.026049 0.054 Uiso 0.4502 1 calc R . . A 1
O1S O -0.4528(2) -0.3893(2) -0.03111(10) 0.0825(9) Uiso 0.4833 1 d . . . . .
P1GB P -0.7734(3) -0.4592(5) -0.0333(2) 0.0714(16) Uani 0.2334 1 d D U . A 2
H1GB H -0.817843 -0.441831 -0.046523 0.086 Uiso 0.2334 1 calc R . . A 2
P1GA P -0.7444(3) -0.4745(2) -0.02212(10) 0.0706(12) Uani 0.3163 1 d D U . A 3
H1GA H -0.710981 -0.503697 -0.006489 0.085 Uiso 0.3163 1 calc R . . A 3
O1GA O -0.8139(5) -0.5097(5) -0.0206(2) 0.104(3) Uani 0.3163 1 d . U . A 3
H1GC H -0.809455 -0.550679 -0.010633 0.155 Uiso 0.3163 1 calc R . . A 3
O1GB O -0.7890(7) -0.5306(6) -0.0123(3) 0.097(3) Uani 0.2334 1 d . U . A 2
H1GD H -0.778423 -0.523924 0.009072 0.146 Uiso 0.2334 1 calc R . . A 2

loop_
_atom_site_aniso_label
_atom_site_aniso_U_11
_atom_site_aniso_U_22
_atom_site_aniso_U_33
_atom_site_aniso_U_23
_atom_site_aniso_U_13
_atom_site_aniso_U_12
Al2 0.0524(3) 0.0460(3) 0.0239(2) 0.0028(2) -0.0012(2) -0.0010(2)
Al3 0.0571(4) 0.0466(4) 0.0235(3) 0.000 0.000 0.0034(3)
Al1 0.0556(3) 0.0556(3) 0.0221(3) 0.0028(2) 0.0028(2) 0.0026(3)
O8 0.0516(6) 0.0439(6) 0.0218(5) 0.0022(4) -0.0008(5) -0.0003(5)
O1 0.0585(7) 0.0567(7) 0.0304(6) -0.0049(5) -0.0090(5) 0.0026(6)
O7 0.0536(7) 0.0507(7) 0.0220(5) 0.0001(5) 0.0024(5) 0.0013(5)
C1 0.0679(13) 0.0525(10) 0.0316(8) -0.0037(8) -0.0105(8) 0.0090(9)
O2 0.0665(9) 0.0675(8) 0.0272(6) -0.0016(5) -0.0105(5) 0.0139(7)
C17 0.0634(11) 0.0524(10) 0.0350(8) -0.0019(8) -0.0023(8) -0.0019(9)
C16 0.0770(13) 0.0475(10) 0.0319(8) -0.0037(8) -0.0059(9) 0.0032(9)
C19 0.0985(15) 0.0543(11) 0.0281(8) 0.0009(8) -0.0045(9) -0.0001(11)
C15 0.0947(16) 0.0624(12) 0.0285(8) -0.0034(8) -0.0169(9) 0.0059(11)
C24 0.0755(13) 0.0495(10) 0.0297(8) 0.0013(7) -0.0139(8) 0.0039(9)
C18 0.0549(11) 0.0608(11) 0.0257(7) -0.0021(8) 0.0054(7) -0.0051(8)
C20 0.123(2) 0.0487(11) 0.0393(10) -0.0065(8) -0.0217(11) 0.0104(12)
C25 0.0593(11) 0.0467(9) 0.0220(7) 0.0060(6) -0.0066(7) 0.0018(8)
C14 0.0843(14) 0.0545(11) 0.0331(8) -0.0077(8) -0.0212(9) 0.0097(10)
C10 0.1104(18) 0.0552(12) 0.0437(10) -0.0101(9) -0.0373(12) 0.0191(12)
C7 0.0792(14) 0.0699(13) 0.0363(9) -0.0144(9) -0.0134(9) 0.0223(11)
C3 0.0888(15) 0.0752(13) 0.0380(9) -0.0120(10) -0.0170(10) 0.0347(12)
C5 0.0952(15) 0.0576(11) 0.0374(9) -0.0117(9) -0.0270(10) 0.0243(11)
C26 0.0719(13) 0.0496(10) 0.0570(11) -0.0031(9) -0.0251(10) 0.0031(10)
C12 0.1046(17) 0.0533(11) 0.0498(11) -0.0070(9) -0.0366(11) 0.0168(12)
C11 0.1020(17) 0.0639(12) 0.0378(10) -0.0075(9) -0.0279(11) 0.0202(12)
C6 0.0808(14) 0.0649(13) 0.0460(10) -0.0105(9) -0.0256(10) 0.0169(11)
C2 0.0834(14) 0.0514(10) 0.0331(9) -0.0086(8) -0.0205(9) 0.0155(10)
C27 0.0975(17) 0.0492(11) 0.0592(12) -0.0082(9) -0.0400(12) 0.0049(11)
C9 0.1099(18) 0.0502(11) 0.0393(10) -0.0122(8) -0.0319(11) 0.0219(11)
C21 0.0893(15) 0.0448(10) 0.0519(11) -0.0010(8) -0.0260(11) 0.0130(10)
C4 0.1054(18) 0.0755(14) 0.0373(9) -0.0195(10) -0.0271(11) 0.0306(14)
C23 0.0773(13) 0.0567(11) 0.0448(10) -0.0044(9) -0.0248(10) 0.0080(10)
C8 0.1122(19) 0.0553(12) 0.0464(11) -0.0112(9) -0.0361(12) 0.0245(12)
C22 0.1031(17) 0.0398(10) 0.0480(10) -0.0053(8) -0.0317(11) -0.0004(10)
C13 0.1009(16) 0.0570(12) 0.0471(11) -0.0110(9) -0.0275(11) 0.0274(11)
O5 0.0615(8) 0.0462(6) 0.0240(5) 0.0025(5) -0.0036(5) 0.0031(5)
O3 0.0553(7) 0.0499(7) 0.0313(6) -0.0025(5) 0.0014(5) -0.0002(5)
O6 0.0606(8) 0.0511(7) 0.0449(7) 0.0091(6) -0.0120(6) -0.0002(6)
O10 0.0534(7) 0.0580(8) 0.0475(7) 0.0046(6) -0.0019(6) -0.0053(6)
O4 0.0676(8) 0.0566(7) 0.0282(6) -0.0012(5) 0.0040(5) -0.0092(6)
O9 0.0517(7) 0.0807(9) 0.0316(6) 0.0091(6) 0.0014(5) 0.0001(6)
C28 0.044(4) 0.043(3) 0.047(3) 0.003(2) -0.001(2) 0.000(2)
P1GB 0.048(2) 0.092(3) 0.074(3) 0.007(2) 0.010(2) 0.005(3)
P1GA 0.070(3) 0.0682(19) 0.073(2) 0.0135(16) 0.024(2) 0.0094(14)
O1GA 0.100(4) 0.099(4) 0.112(5) 0.009(4) 0.002(4) -0.003(4)
O1GB 0.096(5) 0.096(5) 0.100(5) 0.002(4) 0.004(4) -0.011(4)

loop_
_atom_type_symbol
_atom_type_description
_atom_type_scat_dispersion_real
_atom_type_scat_dispersion_imag
_atom_type_scat_source
C C 0.0037 0.0017 'International Tables Vol C Tables 4.2.6.8 and 6.1.1.4'
H H 0.0000 0.0000 'International Tables Vol C Tables 4.2.6.8 and 6.1.1.4'
Al Al 0.0674 0.0545 'International Tables Vol C Tables 4.2.6.8 and 6.1.1.4'
O O 0.0123 0.0065 'International Tables Vol C Tables 4.2.6.8 and 6.1.1.4'
P P 0.1088 0.1017 'International Tables Vol C Tables 4.2.6.8 and 6.1.1.4'

loop_
_geom_angle_atom_site_label_1
_geom_angle_atom_site_label_2
_geom_angle_atom_site_label_3
_geom_angle
_geom_angle_site_symmetry_1
_geom_angle_site_symmetry_3
O8 Al2 O1 90.80(5) . .
O8 Al2 O7 93.39(5) . .
O8 Al2 O5 92.71(5) . 5_544
O8 Al2 O3 176.18(6) . 6_354
O8 Al2 O10 91.77(6) . .
O1 Al2 O5 87.27(5) . 5_544
O7 Al2 O1 174.54(6) . .
O7 Al2 O5 89.04(5) . 5_544
O7 Al2 O3 89.90(6) . 6_354
O7 Al2 O10 94.07(6) . .
O3 Al2 O1 85.80(6) 6_354 .
O3 Al2 O5 85.40(6) 6_354 5_544
O3 Al2 O10 89.93(6) 6_354 .
O10 Al2 O1 89.29(6) . .
O10 Al2 O5 174.39(6) . 5_544
O8 Al3 O8 91.72(7) . 3_445
O8 Al3 O2 91.37(5) 3_445 3_445
O8 Al3 O2 176.90(6) 3_445 .
O8 Al3 O2 176.90(6) . 3_445
O8 Al3 O2 91.36(5) . .
O8 Al3 O6 91.87(6) . 6_344
O8 Al3 O6 91.87(6) 3_445 5_544
O8 Al3 O6 93.62(5) . 5_544
O8 Al3 O6 93.62(5) 3_445 6_344
O2 Al3 O2 85.56(8) . 3_445
O6 Al3 O2 86.61(6) 5_544 3_445
O6 Al3 O2 87.61(6) 5_544 .
O6 Al3 O2 86.61(6) 6_344 .
O6 Al3 O2 87.61(6) 6_344 3_445
O6 Al3 O6 172.12(9) 6_344 5_544
O7 Al1 O7 92.91(8) . 8_445
O7 Al1 O4 174.38(6) 8_445 6_354
O7 Al1 O4 90.90(5) . 6_354
O7 Al1 O4 90.91(5) 8_445 2_355
O7 Al1 O4 174.38(6) . 2_355
O7 Al1 O9 91.29(6) . .
O7 Al1 O9 91.29(6) 8_445 8_445
O7 Al1 O9 92.36(6) 8_445 .
O7 Al1 O9 92.35(6) . 8_445
O4 Al1 O4 85.60(8) 2_355 6_354
O9 Al1 O4 84.43(6) . 2_355
O9 Al1 O4 91.68(6) 8_445 2_355
O9 Al1 O4 84.43(6) 8_445 6_354
O9 Al1 O4 91.68(6) . 6_354
O9 Al1 O9 174.70(9) . 8_445
Al2 O8 Al3 127.94(6) . .
C1 O1 Al2 129.20(12) . .
Al2 O7 Al1 127.75(7) . .
O1 C1 O2 126.16(15) . .
O1 C1 C2 117.40(17) . .
O2 C1 C2 116.43(16) . .
C1 O2 Al3 133.60(11) . .
C16 C17 C19 119.50(17) . .
C16 C17 C18 119.67(17) . .
C19 C17 C18 120.16(15) . .
C17 C16 C15 120.25(18) . .
C20 C19 C17 120.13(17) . .
C14 C15 C16 120.57(16) . .
C26 C24 C25 118.54(17) . .
C23 C24 C25 122.86(17) . .
C23 C24 C26 118.60(17) . .
O3 C18 C17 116.76(14) . .
O4 C18 C17 118.68(17) . .
O4 C18 O3 124.52(16) . .
C19 C20 C14 120.59(19) . .
O5 C25 C24 119.90(16) . .
O5 C25 O6 124.96(15) . .
O6 C25 C24 115.14(15) . .
C15 C14 C20 118.87(18) . .
C15 C14 C10 120.80(17) . .
C20 C14 C10 120.32(18) . .
C11 C10 C14 121.74(16) . .
C9 C10 C14 120.41(18) . .
C9 C10 C11 117.82(18) . .
C6 C7 C2 120.29(18) . .
C2 C3 C4 120.0(2) . .
C6 C5 C4 119.31(17) . .
C6 C5 C8 120.2(2) . .
C4 C5 C8 120.52(19) . .
C24 C26 C27 120.46(19) . .
C11 C12 C21 117.87(17) . .
C11 C12 C13 121.35(19) . .
C13 C12 C21 120.50(18) . .
C12 C11 C10 120.90(17) . .
C5 C6 C7 120.3(2) . .
C7 C2 C1 119.81(17) . .
C3 C2 C1 120.82(18) . .
C3 C2 C7 119.33(17) . .
C21 C27 C26 120.16(19) . .
C10 C9 C8 121.29(18) . .
C27 C21 C12 118.81(19) . .
C22 C21 C12 122.83(19) . .
C22 C21 C27 118.32(18) . .
C3 C4 C5 120.6(2) . .
C24 C23 C22 119.88(19) . .
C9 C8 C5 119.78(18) . .
C13 C8 C5 121.80(18) . .
C13 C8 C9 118.42(17) . .
C21 C22 C23 122.32(19) . .
C12 C13 C8 120.19(19) . .
C25 O5 Al2 133.53(12) . 5_444
C18 O3 Al2 128.74(12) . 6_344
C25 O6 Al3 130.63(11) . 5_444
C28 O10 Al2 123.1(5) . .
P1GB O10 Al2 129.9(4) . .
P1GA O10 Al2 130.1(2) . .
C18 O4 Al1 124.86(12) . 4_434
C28 O9 Al1 132.7(5) . .
P1GB O9 Al1 144.9(3) . .
P1GA O9 Al1 132.5(3) . .
O10 C28 O9 129.9(9) . .
O10 P1GB O9 104.9(4) . .
O10 P1GB O1GB 106.9(7) . .
O9 P1GB O1GB 108.8(7) . .
O9 P1GA O10 110.2(4) . .
O1GA P1GA O10 113.8(5) . .
O1GA P1GA O9 113.8(5) . .

loop_
_geom_bond_atom_site_label_1
_geom_bond_atom_site_label_2
_geom_bond_distance
_geom_bond_site_symmetry_2
Al2 O8 1.8248(12) .
Al2 O1 1.9022(12) .
Al2 O7 1.8462(11) .
Al2 O5 1.9894(12) 5_544
Al2 O3 1.8751(13) 6_354
Al2 O10 1.8816(14) .
Al3 O8 1.8404(12) .
Al3 O8 1.8405(12) 3_445
Al3 O2 1.9127(13) 3_445
Al3 O2 1.9126(13) .
Al3 O6 1.8613(13) 5_544
Al3 O6 1.8613(13) 6_344
Al1 O7 1.8511(12) .
Al1 O7 1.8511(12) 8_445
Al1 O4 1.9227(13) 2_355
Al1 O4 1.9227(13) 6_354
Al1 O9 1.9030(14) .
Al1 O9 1.9030(14) 8_445
O1 C1 1.260(2) .
C1 O2 1.280(2) .
C1 C2 1.479(2) .
C17 C16 1.379(2) .
C17 C19 1.388(3) .
C17 C18 1.480(3) .
C16 C15 1.396(3) .
C19 C20 1.366(3) .
C15 C14 1.360(3) .
C24 C25 1.474(2) .
C24 C26 1.397(3) .
C24 C23 1.383(3) .
C18 O3 1.268(2) .
C18 O4 1.2667(19) .
C20 C14 1.413(3) .
C25 O5 1.238(2) .
C25 O6 1.276(2) .
C14 C10 1.471(3) .
C10 C11 1.414(3) .
C10 C9 1.392(3) .
C7 C6 1.391(3) .
C7 C2 1.405(3) .
C3 C2 1.375(3) .
C3 C4 1.385(3) .
C5 C6 1.364(3) .
C5 C4 1.407(3) .
C5 C8 1.491(3) .
C26 C27 1.398(3) .
C12 C11 1.353(3) .
C12 C21 1.498(3) .
C12 C13 1.380(3) .
C27 C21 1.393(3) .
C9 C8 1.412(3) .
C21 C22 1.365(3) .
C23 C22 1.386(3) .
C8 C13 1.393(3) .
O10 C28 1.302(11) .
O10 P1GB 1.496(6) .
O10 P1GA 1.477(5) .
O9 C28 1.329(11) .
O9 P1GB 1.510(7) .
O9 P1GA 1.428(5) .
P1GB O1GB 1.548(16) .
P1GA O1GA 1.416(12) .

loop_
_smtbx_masks_void_nr
_smtbx_masks_void_average_x
_smtbx_masks_void_average_y
_smtbx_masks_void_average_z
_smtbx_masks_void_volume
_smtbx_masks_void_count_electrons
1 -0.198 -0.093 -0.629 8289.9 3126.9
